data_2001471
loop_
_publ_author_name
'Lloyd, B. A.'
'Arif, A. M.'
'Allred, E. L.'
'Sharp, T. R.'

_publ_section_title
;
 A twisted pentacyclic diol derivative
;
_journal_issue 8
_journal_name_full 'Acta Crystallographica Section C'
_journal_page_first 1534
_journal_page_last 1536
_journal_paper_doi 10.1107/S0108270193001222
_journal_volume 49
_journal_year 1993
_chemical_formula_sum 'C13 H18 O2'
_chemical_formula_weight 206.29
_space_group_IT_number 2
_space_group_name_Hall '-P 1'
_space_group_name_H-M_alt 'P -1'
_symmetry_cell_setting triclinic
_symmetry_space_group_name_Hall '-P 1'
_symmetry_space_group_name_H-M 'P -1'
_atom_type_scat_source IntTabIV
_cell_angle_alpha 85.53(3)
_cell_angle_beta 99.70(3)
_cell_angle_gamma 117.54(3)
_cell_formula_units_Z 2
_cell_length_a 6.421(2)
_cell_length_b 6.658(4)
_cell_length_c 13.758(5)
_cell_measurement_reflns_used 25
_cell_measurement_temperature 296
_cell_measurement_theta_max 15
_cell_measurement_theta_min 7.5
_cell_volume 514.1(4)
_diffrn_measurement_device 'Syntex P-1'
_diffrn_measurement_method \q/2\q
_diffrn_radiation_type MoK\a
_diffrn_radiation_wavelength 0.71073
_diffrn_reflns_av_R_equivalents 0.0093
_diffrn_reflns_limit_h_max 7
_diffrn_reflns_limit_h_min 0
_diffrn_reflns_limit_k_max 7
_diffrn_reflns_limit_k_min -7
_diffrn_reflns_limit_l_max 14
_diffrn_reflns_limit_l_min -14
_diffrn_reflns_number 1773
_diffrn_reflns_theta_max 23
_diffrn_standards_decay_% <3
_diffrn_standards_interval_count 98
_diffrn_standards_number 2
_exptl_absorpt_coefficient_mu 0.0820
_exptl_absorpt_correction_type none
_exptl_crystal_colour Colourless
_exptl_crystal_density_diffrn 1.332
_exptl_crystal_description Prism
_exptl_crystal_size_max 0.25
_exptl_crystal_size_mid 0.23
_exptl_crystal_size_min 0.13
_refine_diff_density_max 0.336
_refine_diff_density_min -0.186
_refine_ls_extinction_method none
_refine_ls_goodness_of_fit_obs 0.5522
_refine_ls_hydrogen_treatment refxyz
_refine_ls_number_parameters 190
_refine_ls_number_reflns 1256
_refine_ls_R_factor_obs 0.0531
_refine_ls_shift/esd_max 0.002
_refine_ls_structure_factor_coef F
_refine_ls_weighting_scheme unit
_refine_ls_wR_factor_obs 0.0540
_reflns_number_observed 1256
_reflns_number_total 1605
_reflns_observed_criterion I>3\sI
_cod_data_source_file hh1010.cif
_cod_data_source_block hh1010_structure_1_of_1
_cod_original_cell_volume 514.12
_cod_database_code 2001471

loop_
_space_group_symop_id
_space_group_symop_operation_xyz
1 x,y,z
2 -x,-y,-z

loop_
_atom_site_label
_atom_site_fract_x
_atom_site_fract_y
_atom_site_fract_z
O(1) .7182(3) .1336(3) .0469(2)
O(2) .9543(4) .8165(3) .0796(2)
C(1) .8189(5) .4428(5) .3316(2)
C(2) .8189(5) .3058(5) .2465(2)
C(3) .9337(5) .4640(5) .1593(2)
C(4) .9048(5) .6790(5) .1663(2)
C(5) .6390(5) .5638(4) .1748(2)
C(6) .5396(5) .3316(4) .1179(2)
C(7) .5431(5) .1809(4) .2068(2)
C(8) .4265(5) .2408(4) .2796(2)
C(9) .4565(6) .1479(5) .3830(2)
C(10) .7255(6) .2845(5) .4188(2)
C(11) .7456(5) .3526(4) .0700(2)
C(12) .6125(5) .4946(4) .2847(2)
C(13) .5682(6) .6527(5) .3429(3)
H1 .972(7) .578(7) .353(3)
H(O1) .849(7) .151(7) .022(3)
H(O2) 1.080(7) .819(7) .060(3)
H2 .896(7) .203(7) .269(3)
H3 1.098(7) .479(7) .152(3)
H4 1.007(7) .775(7) .229(3)
H5 .560(7) .664(7) .149(3)
H6 .375(7) .284(7) .074(3)
H7 .481(7) .024(7) .190(3)
H8 .257(7) .212(7) .251(3)
H9a .410(7) -.009(7) .384(3)
H9b .353(7) .179(7) .428(3)
H10b .816(7) .189(7) .437(3)
H10a .743(7) .373(7) .480(3)
H11 .780(7) .454(7) .006(3)
H13b .707(7) .794(7) .348(3)
H13a .566(7) .609(7) .419(3)
H13c .416(7) .661(7) .316(3)

loop_
_geom_angle_atom_site_label_1
_geom_angle_atom_site_label_2
_geom_angle_atom_site_label_3
_geom_angle
C(2) C(1) C(10) 109.8(4)
C(2) C(1) C(12) 98.8(3)
C(10) C(1) C(12) 104.7(4)
C(1) C(2) C(3) 111.5(3)
C(1) C(2) C(7) 99.8(3)
C(3) C(2) C(7) 104.8(3)
C(2) C(3) C(4) 106.4(3)
C(2) C(3) C(11) 102.5(3)
C(4) C(3) C(11) 99.3(3)
O(2) C(4) C(3) 112.3(4)
O(2) C(4) C(5) 111.8(4)
C(3) C(4) C(5) 98.1(3)
C(4) C(5) C(6) 103.2(3)
C(4) C(5) C(12) 108.0(3)
C(6) C(5) C(12) 104.9(3)
C(5) C(6) C(7) 98.2(3)
C(5) C(6) C(11) 104.8(3)
C(7) C(6) C(11) 102.7(3)
C(2) C(7) C(6) 98.5(3)
C(2) C(7) C(8) 105.3(3)
C(6) C(7) C(8) 104.2(3)
C(7) C(8) C(9) 113.6(4)
C(7) C(8) C(12) 93.8(3)
C(9) C(8) C(12) 105.4(4)
C(8) C(9) C(10) 103.0(4)
C(1) C(10) C(9) 103.7(4)
O(1) C(11) C(3) 113.3(3)
O(1) C(11) C(6) 111.4(3)
C(3) C(11) C(6) 94.9(3)
C(1) C(12) C(5) 108.9(3)
C(1) C(12) C(8) 93.3(3)
C(1) C(12) C(13) 116.0(4)
C(5) C(12) C(8) 104.2(3)
C(5) C(12) C(13) 114.6(4)
C(8) C(12) C(13) 117.5(4)

loop_
_geom_bond_atom_site_label_1
_geom_bond_atom_site_label_2
_geom_bond_distance
_geom_bond_publ_flag
O(1) H(O1) 0.92(8) no
O(2) H(O2) 0.88(7) no
C(1) H1 0.99(7) no
C(2) H2 1.02(7) no
C(3) H3 1.04(7) no
C(4) H4 1.04(7) no
C(5) H5 1.02(7) no
C(6) H6 1.04(6) no
C(7) H7 0.96(7) no
C(8) H8 1.03(6) no
C(9) H9a 0.94(7) no
C(9) H9b 1.07(7) no
C(10) H10a 1.02(7) no
C(10) H10b 1.04(7) no
C(11) H11 1.06(7) no
C(13) H13b 0.95(7) no
C(13) H13a 1.07(7) no
C(13) H13c 1.01(7) no
O(1) C(11) 1.441(5) yes
O(2) C(4) 1.432(5) yes
C(1) C(2) 1.539(6) yes
C(1) C(10) 1.540(6) yes
C(1) C(12) 1.547(6) yes
C(2) C(3) 1.573(6) yes
C(2) C(7) 1.584(6) yes
C(3) C(4) 1.538(6) yes
C(3) C(11) 1.527(6) yes
C(4) C(5) 1.536(6) yes
C(5) C(6) 1.587(5) yes
C(5) C(12) 1.560(6) yes
C(6) C(7) 1.525(6) yes
C(6) C(11) 1.520(6) yes
C(7) C(8) 1.520(6) yes
C(8) C(9) 1.525(6) yes
C(8) C(12) 1.553(5) yes
C(9) C(10) 1.544(7) yes
C(12) C(13) 1.522(6) yes
